data_2208508
loop_
_publ_author_name
'Puls, Angela'
'N\"ather, Christian '
'Bensch, Wolfgang'

_publ_section_title
;
 2-Ammoniopropylammonium dodeca-\m-sulfido-tetrasulfidodecaantimony
;
_journal_coeditor_code BT2015
_journal_issue 4
_journal_name_full 'Acta Crystallographica Section E'
_journal_page_first m674
_journal_page_last m676
_journal_paper_doi 10.1107/S1600536806006738
_journal_volume 62
_journal_year 2006
_chemical_formula_iupac '(C3 H12 N2) [Sb10 S16]'
_chemical_formula_moiety 'C3 H12 N2 2+, S16 Sb10 2-'
_chemical_formula_sum 'C3 H12 N2 S16 Sb10'
_chemical_formula_weight 1806.61
_chemical_name_systematic
;
2-Ammoniopropylammonium \m-dodecasulfido-tetrasulfidodecaantimony
;
_space_group_IT_number 14
_symmetry_cell_setting monoclinic
_symmetry_space_group_name_Hall '-P 2yn'
_symmetry_space_group_name_H-M 'P 1 21/n 1'
_atom_sites_solution_hydrogens geom
_atom_sites_solution_primary direct
_atom_sites_solution_secondary difmap
_audit_creation_method SHELXL-97
_cell_angle_alpha 90.00
_cell_angle_beta 111.415(10)
_cell_angle_gamma 90.00
_cell_formula_units_Z 4
_cell_length_a 17.480(3)
_cell_length_b 10.922(2)
_cell_length_c 18.030(3)
_cell_measurement_reflns_used 92
_cell_measurement_temperature 293(2)
_cell_measurement_theta_max 20
_cell_measurement_theta_min 11
_cell_volume 3204.6(10)
_computing_cell_refinement DIF4
_computing_data_collection 'DIF4 (Stoe & Cie, 1992)'
_computing_data_reduction 'REDU4 (Stoe & Cie, 1992)'
_computing_molecular_graphics 'SHELXTL (Bruker, 1998) and DIAMOND (Brandenburg, 1999)'
_computing_publication_material 'CIFTAB in SHELXL97'
_computing_structure_refinement 'SHELXL97 (Sheldrick, 1997)'
_computing_structure_solution 'SHELXS97 (Sheldrick, 1997)'
_diffrn_ambient_temperature 293(2)
_diffrn_detector_area_resol_mean n
_diffrn_measured_fraction_theta_full 0.998
_diffrn_measured_fraction_theta_max 0.998
_diffrn_measurement_device_type 'Stoe AED-II four-circle'
_diffrn_measurement_method \w--\q
_diffrn_radiation_monochromator graphite
_diffrn_radiation_source 'fine-focus sealed tube'
_diffrn_radiation_type MoK\a
_diffrn_radiation_wavelength 0.71073
_diffrn_reflns_av_R_equivalents 0.0253
_diffrn_reflns_av_sigmaI/netI 0.0312
_diffrn_reflns_limit_h_max 22
_diffrn_reflns_limit_h_min 0
_diffrn_reflns_limit_k_max 6
_diffrn_reflns_limit_k_min -13
_diffrn_reflns_limit_l_max 21
_diffrn_reflns_limit_l_min -23
_diffrn_reflns_number 11455
_diffrn_reflns_theta_full 27.02
_diffrn_reflns_theta_max 27.02
_diffrn_reflns_theta_min 2.43
_diffrn_standards_decay_% 0
_diffrn_standards_interval_count n
_diffrn_standards_interval_time 120
_diffrn_standards_number 4
_exptl_absorpt_coefficient_mu 9.336
_exptl_absorpt_correction_T_max 0.401
_exptl_absorpt_correction_T_min 0.345
_exptl_absorpt_correction_type numerical
_exptl_absorpt_process_details '(X-SHAPE; Stoe & Cie, 1998)'
_exptl_crystal_colour red
_exptl_crystal_density_diffrn 3.745
_exptl_crystal_density_meas ?
_exptl_crystal_density_method 'not measured'
_exptl_crystal_description block
_exptl_crystal_F_000 3240
_exptl_crystal_size_max 0.2
_exptl_crystal_size_mid 0.1
_exptl_crystal_size_min 0.1
_refine_diff_density_max 0.921
_refine_diff_density_min -0.802
_refine_ls_extinction_method none
_refine_ls_goodness_of_fit_ref 1.032
_refine_ls_hydrogen_treatment constr
_refine_ls_matrix_type full
_refine_ls_number_parameters 280
_refine_ls_number_reflns 6992
_refine_ls_number_restraints 0
_refine_ls_restrained_S_all 1.032
_refine_ls_R_factor_all 0.0381
_refine_ls_R_factor_gt 0.0241
_refine_ls_shift/su_max 0.003
_refine_ls_shift/su_mean 0.000
_refine_ls_structure_factor_coef Fsqd
_refine_ls_weighting_details 'calc w=1/[\s^2^(Fo^2^)+(0.0224P)^2^+5.0622P] where P=(Fo^2^+2Fc^2^)/3'
_refine_ls_weighting_scheme calc
_refine_ls_wR_factor_gt 0.0534
_refine_ls_wR_factor_ref 0.0558
_reflns_number_gt 5739
_reflns_number_total 6992
_reflns_threshold_expression I>2\s(I)
_cod_data_source_file bt2015.cif
_cod_data_source_block I
_cod_depositor_comments
;
The following automatic conversions were performed:

'_exptl_crystal_density_meas' value 'n' was changed to '?' - the
value is perceived as not measured.

Automatic conversion script
Id: cif_fix_values 3008 2015-01-20 13:52:24Z robertas 
;
_cod_original_cell_volume 3204.5(10)
_cod_original_sg_symbol_H-M 'P 21/n'
_cod_database_code 2208508

loop_
_symmetry_equiv_pos_as_xyz
'x, y, z'
'-x+1/2, y+1/2, -z+1/2'
'-x, -y, -z'
'x-1/2, -y-1/2, z-1/2'

loop_
_atom_site_type_symbol
_atom_site_label
_atom_site_fract_x
_atom_site_fract_y
_atom_site_fract_z
_atom_site_U_iso_or_equiv
_atom_site_adp_type
_atom_site_calc_flag
_atom_site_refinement_flags
_atom_site_occupancy
Sb Sb1 1.412206(18) 0.62355(3) -0.111332(18) 0.01877(7) Uani d . 1
Sb Sb2 1.456488(18) 0.86469(3) 0.051461(17) 0.01847(7) Uani d . 1
Sb Sb3 1.245628(17) 0.85087(3) -0.109001(17) 0.01748(7) Uani d . 1
Sb Sb4 1.028169(17) 0.85960(3) -0.264660(17) 0.01896(7) Uani d . 1
Sb Sb5 0.959911(19) 1.01239(3) -0.125205(19) 0.02475(8) Uani d . 1
Sb Sb6 0.806578(18) 0.94820(3) -0.045737(19) 0.02295(8) Uani d . 1
Sb Sb7 0.581883(17) 0.85275(3) -0.153428(18) 0.01867(7) Uani d . 1
Sb Sb8 0.654826(18) 0.64710(3) 0.035937(17) 0.01761(7) Uani d . 1
Sb Sb9 0.865630(17) 0.65213(3) 0.193069(17) 0.01834(7) Uani d . 1
Sb Sb10 0.700860(17) 0.88025(3) 0.200136(18) 0.01978(7) Uani d . 1
S S1 1.41676(7) 0.84261(10) -0.12516(7) 0.0191(2) Uani d . 1
S S2 1.47171(7) 0.64314(10) 0.04170(6) 0.0197(2) Uani d . 1
S S3 1.26256(6) 0.62939(10) -0.12057(7) 0.0189(2) Uani d . 1
S S4 1.30889(7) 0.83937(11) 0.04254(7) 0.0215(2) Uani d . 1
S S5 1.10046(6) 0.81489(12) -0.11902(6) 0.0233(2) Uani d . 1
S S6 1.01318(7) 0.64130(11) -0.29682(7) 0.0227(2) Uani d . 1
S S7 0.89314(7) 0.87887(13) -0.24672(7) 0.0265(3) Uani d . 1
S S8 0.93861(7) 0.85049(12) -0.04018(7) 0.0254(3) Uani d . 1
S S9 0.83685(7) 1.11761(12) -0.12197(8) 0.0279(3) Uani d . 1
S S10 0.71678(7) 0.85217(12) -0.17184(7) 0.0262(3) Uani d . 1
S S11 0.51176(7) 0.81046(13) -0.29719(7) 0.0249(3) Uani d . 1
S S12 0.59004(7) 0.63760(10) -0.11502(7) 0.0201(2) Uani d . 1
S S13 0.80123(7) 0.67173(11) 0.04206(6) 0.0209(2) Uani d . 1
S S14 0.63598(7) 0.86680(10) 0.04556(6) 0.0195(2) Uani d . 1
S S15 0.84821(7) 0.87393(11) 0.20742(7) 0.0201(2) Uani d . 1
S S16 0.69557(6) 0.66100(10) 0.21088(6) 0.0192(2) Uani d . 1
C C1 1.1854(6) 0.4301(6) 0.1499(5) 0.078(3) Uani d . 1
H H1A 1.1663 0.3708 0.1069 0.093 Uiso calc R 1
H H1B 1.2435 0.4152 0.1781 0.093 Uiso calc R 1
C C2 1.1759(4) 0.5554(5) 0.1135(3) 0.0405(14) Uani d . 1
H H2 1.1837 0.6168 0.1553 0.049 Uiso calc R 1
C C3 1.0954(4) 0.5793(8) 0.0463(4) 0.067(2) Uani d . 1
H H3A 1.0948 0.6616 0.0273 0.101 Uiso calc R 1
H H3B 1.0510 0.5688 0.0650 0.101 Uiso calc R 1
H H3C 1.0891 0.5228 0.0036 0.101 Uiso calc R 1
N N1 1.1441(5) 0.4070(6) 0.2031(4) 0.089(2) Uani d . 1
H H1C 1.1544 0.3307 0.2214 0.134 Uiso calc R 1
H H1D 1.0902 0.4165 0.1776 0.134 Uiso calc R 1
H H1E 1.1617 0.4593 0.2437 0.134 Uiso calc R 1
N N2 1.2422(3) 0.5689(5) 0.0810(3) 0.0542(14) Uani d . 1
H H2A 1.2907 0.5551 0.1194 0.081 Uiso calc R 1
H H2B 1.2413 0.6445 0.0622 0.081 Uiso calc R 1
H H2C 1.2345 0.5152 0.0418 0.081 Uiso calc R 1

loop_
_atom_site_aniso_label
_atom_site_aniso_U_11
_atom_site_aniso_U_22
_atom_site_aniso_U_33
_atom_site_aniso_U_12
_atom_site_aniso_U_13
_atom_site_aniso_U_23
Sb1 0.01853(14) 0.01419(15) 0.02048(14) 0.00163(12) 0.00342(11) 0.00031(12)
Sb2 0.01911(14) 0.01571(15) 0.01744(14) 0.00226(12) 0.00292(11) 0.00048(11)
Sb3 0.01585(13) 0.01608(15) 0.01885(14) 0.00199(11) 0.00438(11) 0.00031(11)
Sb4 0.01778(14) 0.01976(16) 0.01813(14) -0.00061(12) 0.00513(11) -0.00162(12)
Sb5 0.02116(15) 0.02660(18) 0.02914(16) 0.00033(13) 0.01234(13) -0.00078(14)
Sb6 0.01839(14) 0.02555(18) 0.02485(15) -0.00009(13) 0.00782(12) -0.00188(13)
Sb7 0.01690(13) 0.01822(16) 0.01893(14) -0.00128(12) 0.00422(11) 0.00056(12)
Sb8 0.01798(14) 0.01508(15) 0.01732(14) 0.00057(11) 0.00355(11) 0.00084(11)
Sb9 0.01569(14) 0.01816(16) 0.01881(14) 0.00068(11) 0.00349(11) -0.00025(12)
Sb10 0.01913(14) 0.01494(15) 0.02197(14) 0.00132(12) 0.00358(12) -0.00022(12)
S1 0.0183(5) 0.0143(5) 0.0218(5) 0.0000(4) 0.0038(4) 0.0007(4)
S2 0.0220(5) 0.0154(5) 0.0179(5) 0.0030(4) 0.0027(4) 0.0020(4)
S3 0.0178(5) 0.0142(5) 0.0228(5) -0.0002(4) 0.0053(4) 0.0002(4)
S4 0.0173(5) 0.0276(6) 0.0190(5) 0.0032(5) 0.0059(4) 0.0000(5)
S5 0.0153(5) 0.0356(7) 0.0190(5) 0.0026(5) 0.0061(4) 0.0007(5)
S6 0.0295(6) 0.0180(6) 0.0176(5) -0.0029(5) 0.0051(5) -0.0008(4)
S7 0.0169(5) 0.0372(7) 0.0239(6) 0.0020(5) 0.0057(4) -0.0018(5)
S8 0.0195(5) 0.0259(7) 0.0297(6) 0.0047(5) 0.0078(5) 0.0029(5)
S9 0.0262(6) 0.0203(6) 0.0409(7) 0.0025(5) 0.0169(5) 0.0019(5)
S10 0.0187(5) 0.0310(7) 0.0286(6) -0.0047(5) 0.0082(5) -0.0057(5)
S11 0.0165(5) 0.0376(7) 0.0192(5) -0.0002(5) 0.0049(4) -0.0014(5)
S12 0.0234(5) 0.0172(6) 0.0179(5) -0.0007(5) 0.0054(4) 0.0003(4)
S13 0.0180(5) 0.0260(6) 0.0174(5) -0.0001(5) 0.0050(4) -0.0010(5)
S14 0.0218(5) 0.0146(5) 0.0185(5) 0.0011(4) 0.0030(4) 0.0023(4)
S15 0.0185(5) 0.0168(6) 0.0232(5) -0.0021(4) 0.0055(4) -0.0002(5)
S16 0.0198(5) 0.0149(5) 0.0199(5) -0.0003(4) 0.0036(4) 0.0000(4)
C1 0.145(8) 0.028(4) 0.080(6) -0.009(5) 0.065(6) -0.009(4)
C2 0.060(4) 0.027(3) 0.038(3) -0.003(3) 0.021(3) -0.008(3)
C3 0.057(4) 0.078(6) 0.061(5) 0.002(4) 0.015(4) -0.016(4)
N1 0.152(7) 0.049(4) 0.098(5) -0.030(5) 0.082(5) -0.016(4)
N2 0.055(3) 0.050(3) 0.051(3) -0.012(3) 0.012(3) -0.011(3)

loop_
_atom_type_symbol
_atom_type_description
_atom_type_scat_dispersion_real
_atom_type_scat_dispersion_imag
_atom_type_scat_source
C C 0.0033 0.0016 'International Tables Vol C Tables 4.2.6.8 and 6.1.1.4'
H H 0.0000 0.0000 'International Tables Vol C Tables 4.2.6.8 and 6.1.1.4'
N N 0.0061 0.0033 'International Tables Vol C Tables 4.2.6.8 and 6.1.1.4'
S S 0.1246 0.1234 'International Tables Vol C Tables 4.2.6.8 and 6.1.1.4'
Sb Sb -0.5866 1.5461 'International Tables Vol C Tables 4.2.6.8 and 6.1.1.4'

loop_
_geom_angle_atom_site_label_1
_geom_angle_atom_site_label_2
_geom_angle_atom_site_label_3
_geom_angle_site_symmetry_1
_geom_angle_site_symmetry_3
_geom_angle
_geom_angle_publ_flag
S1 Sb1 S3 . . 92.29(4) y
S1 Sb1 S2 . . 90.73(4) y
S3 Sb1 S2 . . 94.07(4) y
S2 Sb2 S4 . . 91.28(4) y
S2 Sb2 S6 . 4_676 92.40(4) y
S4 Sb2 S6 . 4_676 93.04(4) y
S3 Sb3 S5 . . 89.41(4) y
S3 Sb3 S4 . . 91.37(4) y
S5 Sb3 S4 . . 95.80(4) y
S6 Sb4 S7 . . 95.06(4) y
S6 Sb4 S5 . . 91.59(4) y
S7 Sb4 S5 . . 91.11(4) y
S8 Sb5 S9 . . 89.34(4) y
S8 Sb5 S7 . . 89.91(5) y
S9 Sb5 S7 . . 99.13(4) y
S9 Sb6 S10 . . 89.95(5) y
S9 Sb6 S8 . . 87.72(4) y
S10 Sb6 S8 . . 97.01(4) y
S12 Sb7 S11 . . 94.18(4) y
S12 Sb7 S10 . . 94.30(4) y
S11 Sb7 S10 . . 89.48(4) y
S14 Sb8 S13 . . 93.03(4) y
S14 Sb8 S12 . . 95.60(4) y
S13 Sb8 S12 . . 95.68(4) y
S15 Sb9 S11 . 4_676 89.67(4) y
S15 Sb9 S13 . . 90.36(4) y
S11 Sb9 S13 4_676 . 95.83(4) y
S16 Sb10 S15 . . 92.12(4) y
S16 Sb10 S14 . . 90.89(4) y
S15 Sb10 S14 . . 95.24(4) y
Sb2 S2 Sb1 . . 98.46(4) ?
Sb3 S3 Sb1 . . 99.85(4) ?
Sb2 S4 Sb3 . . 95.49(4) ?
Sb3 S5 Sb4 . . 98.88(4) ?
Sb4 S6 Sb2 . 4_575 104.22(4) ?
Sb4 S7 Sb5 . . 90.10(4) ?
Sb5 S8 Sb6 . . 90.90(4) ?
Sb5 S9 Sb6 . . 91.72(4) ?
Sb6 S10 Sb7 . . 100.93(5) ?
Sb7 S11 Sb9 . 4_575 98.29(4) ?
Sb7 S12 Sb8 . . 102.82(4) ?
Sb8 S13 Sb9 . . 94.74(4) ?
Sb8 S14 Sb10 . . 96.57(4) ?
Sb9 S15 Sb10 . . 100.57(4) ?
N1 C1 C2 . . 117.1(7) ?
N1 C1 H1A . . 108.0 ?
C2 C1 H1A . . 108.0 ?
N1 C1 H1B . . 108.0 ?
C2 C1 H1B . . 108.0 ?
H1A C1 H1B . . 107.3 ?
N2 C2 C1 . . 106.6(6) ?
N2 C2 C3 . . 107.4(5) ?
C1 C2 C3 . . 115.5(7) ?
N2 C2 H2 . . 109.0 ?
C1 C2 H2 . . 109.0 ?
C3 C2 H2 . . 109.0 ?
C2 C3 H3A . . 109.5 ?
C2 C3 H3B . . 109.5 ?
H3A C3 H3B . . 109.5 ?
C2 C3 H3C . . 109.5 ?
H3A C3 H3C . . 109.5 ?
H3B C3 H3C . . 109.5 ?
C1 N1 H1C . . 109.5 ?
C1 N1 H1D . . 109.5 ?
H1C N1 H1D . . 109.5 ?
C1 N1 H1E . . 109.5 ?
H1C N1 H1E . . 109.5 ?
H1D N1 H1E . . 109.5 ?
C2 N2 H2A . . 109.5 ?
C2 N2 H2B . . 109.5 ?
H2A N2 H2B . . 109.5 ?
C2 N2 H2C . . 109.5 ?
H2A N2 H2C . . 109.5 ?
H2B N2 H2C . . 109.5 ?

loop_
_geom_bond_atom_site_label_1
_geom_bond_atom_site_label_2
_geom_bond_site_symmetry_2
_geom_bond_distance
_geom_bond_publ_flag
Sb1 S1 . 2.4099(12) y
Sb1 S3 . 2.5604(12) y
Sb1 S2 . 2.5777(12) y
Sb2 S2 . 2.4477(12) y
Sb2 S4 . 2.5408(12) y
Sb2 S6 4_676 2.5475(12) y
Sb3 S3 . 2.4551(12) y
Sb3 S5 . 2.5082(12) y
Sb3 S4 . 2.5490(12) y
Sb4 S6 . 2.4451(13) y
Sb4 S7 . 2.5055(13) y
Sb4 S5 . 2.5115(12) y
Sb5 S8 . 2.4561(13) y
Sb5 S9 . 2.4583(13) y
Sb5 S7 . 2.5340(13) y
Sb6 S9 . 2.4747(14) y
Sb6 S10 . 2.4753(13) y
Sb6 S8 . 2.5113(13) y
Sb7 S12 . 2.4392(13) y
Sb7 S11 . 2.4727(12) y
Sb7 S10 . 2.4983(13) y
Sb8 S14 . 2.4368(12) y
Sb8 S13 . 2.5353(12) y
Sb8 S12 . 2.5397(12) y
Sb9 S15 . 2.4669(13) y
Sb9 S11 4_676 2.5288(12) y
Sb9 S13 . 2.5472(12) y
Sb10 S16 . 2.4070(13) y
Sb10 S15 . 2.5317(12) y
Sb10 S14 . 2.6014(12) y
S6 Sb2 4_575 2.5475(12) y
S11 Sb9 4_575 2.5288(12) y
C1 N1 . 1.418(10) ?
C1 C2 . 1.500(9) ?
C1 H1A . 0.9700 ?
C1 H1B . 0.9700 ?
C2 N2 . 1.486(8) ?
C2 C3 . 1.508(9) ?
C2 H2 . 0.9800 ?
C3 H3A . 0.9600 ?
C3 H3B . 0.9600 ?
C3 H3C . 0.9600 ?
N1 H1C . 0.8900 ?
N1 H1D . 0.8900 ?
N1 H1E . 0.8900 ?
N2 H2A . 0.8900 ?
N2 H2B . 0.8900 ?
N2 H2C . 0.8900 ?

loop_
_geom_hbond_atom_site_label_D
_geom_hbond_atom_site_label_H
_geom_hbond_atom_site_label_A
_geom_hbond_site_symmetry_A
_geom_hbond_distance_DH
_geom_hbond_distance_HA
_geom_hbond_distance_DA
_geom_hbond_angle_DHA
N1 H1C S7 3_765 0.89 2.53 3.341(7) 151
N1 H1C S10 3_765 0.89 3.37 3.905(8) 121
N2 H2A S7 4_676 0.89 2.53 3.309(5) 147
N2 H2B S4 . 0.89 2.52 3.340(6) 153
N2 H2C S13 3_765 0.89 2.48 3.343(6) 163
